data_7710970
loop_
_publ_author_name
'Chandel, Dolly'
'Pal, Chandrani'
'Saha, Bapan'
'Ikbal, Sk Asif'
'Rath, Sankar Prasad'

_publ_section_title
;
 Induction and Rationalization of Supramolecular Chirality in
 Highly-Flexible Zn(II)porphyrin Dimer: Structural, Spectroscopic and
 Theoretical Investigations
;
_journal_name_full 'Dalton Transactions'
_journal_paper_doi 10.1039/D2DT01745H
_journal_year 2022
_chemical_formula_moiety 'C87 H113 N10 O Zn2 [C1 H1 Cl3]'
_chemical_formula_sum 'C88 H114 Cl3 N10 O Zn2'
_chemical_formula_weight 1564.98
_space_group_crystal_system triclinic
_space_group_IT_number 2
_space_group_name_Hall '-P 1'
_space_group_name_H-M_alt 'P -1'
_atom_sites_solution_hydrogens geom
_audit_creation_method SHELXL-2018/3
_audit_update_record
;
2022-07-28 deposited with the CCDC.	2022-08-15 downloaded from the CCDC.
;
_cell_angle_alpha 82.666(2)
_cell_angle_beta 75.427(2)
_cell_angle_gamma 65.717(2)
_cell_formula_units_Z 2
_cell_length_a 14.3576(14)
_cell_length_b 15.2387(15)
_cell_length_c 20.936(2)
_cell_measurement_reflns_used 999
_cell_measurement_temperature 100(2)
_cell_measurement_theta_max 27.0
_cell_measurement_theta_min 2.5
_cell_volume 4039.5(7)
_computing_cell_refinement 'Bruker SAINT'
_computing_data_collection 'Bruker APEX'
_computing_data_reduction 'Bruker SAINT'
_computing_molecular_graphics 'SHELXL 5.1, XP (Sheldrick, 1994)'
_computing_publication_material SHELXL-97
_computing_structure_refinement 'SHELXL-2018/3 (Sheldrick, 2018)'
_computing_structure_solution 'SHELXS-97 (Sheldrick, 2008)'
_diffrn_ambient_temperature 100(2)
_diffrn_measured_fraction_theta_full 0.983
_diffrn_measured_fraction_theta_max 0.983
_diffrn_measurement_device_type 'Bruker SMART APEX'
_diffrn_measurement_method \w
_diffrn_radiation_type MoK\a
_diffrn_radiation_wavelength 0.71073
_diffrn_reflns_av_R_equivalents 0.0503
_diffrn_reflns_av_unetI/netI 0.1112
_diffrn_reflns_Laue_measured_fraction_full 0.983
_diffrn_reflns_Laue_measured_fraction_max 0.983
_diffrn_reflns_limit_h_max 17
_diffrn_reflns_limit_h_min -16
_diffrn_reflns_limit_k_max 18
_diffrn_reflns_limit_k_min -17
_diffrn_reflns_limit_l_max 24
_diffrn_reflns_limit_l_min -20
_diffrn_reflns_number 21037
_diffrn_reflns_point_group_measured_fraction_full 0.983
_diffrn_reflns_point_group_measured_fraction_max 0.983
_diffrn_reflns_theta_full 24.999
_diffrn_reflns_theta_max 24.999
_diffrn_reflns_theta_min 1.595
_diffrn_source 'fine-focus sealed tube'
_exptl_absorpt_coefficient_mu 0.746
_exptl_absorpt_correction_T_max 0.928
_exptl_absorpt_correction_T_min 0.887
_exptl_absorpt_correction_type multi-scan
_exptl_absorpt_process_details 'SADABS 2.05 (Sheldrick, 2002)'
_exptl_crystal_colour 'dark red'
_exptl_crystal_density_diffrn 1.287
_exptl_crystal_description block
_exptl_crystal_F_000 1662
_exptl_crystal_size_max 0.160
_exptl_crystal_size_mid 0.140
_exptl_crystal_size_min 0.100
_refine_diff_density_max 1.240
_refine_diff_density_min -0.788
_refine_diff_density_rms 0.099
_refine_ls_extinction_method none
_refine_ls_goodness_of_fit_ref 1.172
_refine_ls_hydrogen_treatment constr
_refine_ls_matrix_type full
_refine_ls_number_parameters 921
_refine_ls_number_reflns 13962
_refine_ls_number_restraints 6
_refine_ls_restrained_S_all 1.174
_refine_ls_R_factor_all 0.1624
_refine_ls_R_factor_gt 0.1182
_refine_ls_shift/su_max 0.000
_refine_ls_shift/su_mean 0.000
_refine_ls_structure_factor_coef Fsqd
_refine_ls_weighting_details 'w=1/[\s^2^(Fo^2^)+(0.0164P)^2^+34.3095P] where P=(Fo^2^+2Fc^2^)/3'
_refine_ls_weighting_scheme calc
_refine_ls_wR_factor_gt 0.2339
_refine_ls_wR_factor_ref 0.2525
_reflns_Friedel_coverage 0.000
_reflns_number_gt 9163
_reflns_number_total 13962
_reflns_threshold_expression 'I > 2\s(I)'
_cod_data_source_file d2dt01745h2.cif
_cod_data_source_block shelx_CCDC1
_cod_database_code 7710970
_shelx_shelxl_version_number 2018/3
_shelx_space_group_comment
;
The symmetry employed for this shelxl refinement is uniquely defined
by the following loop, which should always be used as a source of
symmetry information in preference to the above space-group names.
They are only intended as comments.
;
_shelx_estimated_absorpt_t_min 0.890
_shelx_estimated_absorpt_t_max 0.929

loop_
_space_group_symop_operation_xyz
'x, y, z'
'-x, -y, -z'

loop_
_atom_site_label
_atom_site_type_symbol
_atom_site_fract_x
_atom_site_fract_y
_atom_site_fract_z
_atom_site_U_iso_or_equiv
_atom_site_adp_type
_atom_site_occupancy
_atom_site_site_symmetry_order
_atom_site_calc_flag
_atom_site_refinement_flags_posn
_atom_site_refinement_flags_adp
_atom_site_refinement_flags_occupancy
_atom_site_disorder_assembly
_atom_site_disorder_group
Zn1 Zn 0.94756(9) 0.24783(7) 0.14454(5) 0.0373(3) Uani 1 1 d . . . . .
Zn2 Zn 0.63674(8) 0.49936(7) 0.40135(5) 0.0346(3) Uani 1 1 d . . . . .
O1 O 0.7802(7) 0.3977(6) 0.3281(5) 0.094(3) Uani 1 1 d . . . . .
N1 N 0.8500(6) 0.3172(5) 0.0792(3) 0.0327(17) Uani 1 1 d . . . . .
N2 N 0.9642(5) 0.1155(5) 0.1185(3) 0.0339(17) Uani 1 1 d . . . . .
N3 N 1.0739(5) 0.1754(5) 0.1886(3) 0.0300(16) Uani 1 1 d . . . . .
N4 N 0.9664(5) 0.3751(5) 0.1435(3) 0.0331(17) Uani 1 1 d . . . . .
N5 N 0.5428(5) 0.5280(5) 0.3355(3) 0.0300(16) Uani 1 1 d . . . . .
N6 N 0.5879(6) 0.3951(5) 0.4486(4) 0.043(2) Uani 1 1 d . . . . .
N7 N 0.7129(5) 0.4852(5) 0.4752(3) 0.0336(17) Uani 1 1 d . . . . .
N8 N 0.6662(5) 0.6195(5) 0.3621(3) 0.0272(15) Uani 1 1 d . . . . .
N9 N 0.6679(5) 0.6508(5) 0.1378(3) 0.0278(15) Uani 1 1 d . . . . .
H9A H 0.688230 0.599858 0.163949 0.033 Uiso 1 1 calc R U . . .
N10 N 0.8124(8) 0.2837(6) 0.2296(4) 0.071(3) Uani 1 1 d . . . . .
H10B H 0.788554 0.348271 0.234468 0.085 Uiso 1 1 calc R U . . .
H10C H 0.761743 0.273909 0.216349 0.085 Uiso 1 1 calc R U . . .
C1 C 0.8101(6) 0.4121(6) 0.0603(4) 0.0297(19) Uani 1 1 d . . . . .
C2 C 0.7310(6) 0.4271(6) 0.0219(4) 0.0292(19) Uani 1 1 d . . . . .
C3 C 0.7299(6) 0.3403(6) 0.0180(4) 0.031(2) Uani 1 1 d . . . . .
C4 C 0.8055(7) 0.2719(6) 0.0519(4) 0.030(2) Uani 1 1 d . . . . .
C5 C 0.8307(6) 0.1720(6) 0.0539(4) 0.0312(19) Uani 1 1 d . . . . .
H5A H 0.792817 0.151787 0.031934 0.037 Uiso 1 1 calc R U . . .
C6 C 0.9027(7) 0.1011(6) 0.0835(4) 0.033(2) Uani 1 1 d . . . . .
C7 C 0.9269(7) -0.0010(6) 0.0806(4) 0.033(2) Uani 1 1 d . . . . .
C8 C 1.0075(6) -0.0484(6) 0.1139(4) 0.0309(19) Uani 1 1 d . . . . .
C9 C 1.0276(6) 0.0264(6) 0.1370(4) 0.0289(19) Uani 1 1 d . . . . .
C10 C 1.1005(6) 0.0089(6) 0.1757(4) 0.0300(19) Uani 1 1 d . . . . .
H10A H 1.140743 -0.056509 0.185420 0.036 Uiso 1 1 calc R U . . .
C11 C 1.1196(6) 0.0786(6) 0.2014(4) 0.0252(18) Uani 1 1 d . . . . .
C12 C 1.1974(6) 0.0575(6) 0.2402(4) 0.0300(19) Uani 1 1 d . . . . .
C13 C 1.1985(6) 0.1431(6) 0.2499(4) 0.0303(19) Uani 1 1 d . . . . .
C14 C 1.1207(7) 0.2162(6) 0.2178(4) 0.035(2) Uani 1 1 d . . . . .
C15 C 1.0953(7) 0.3160(6) 0.2150(4) 0.035(2) Uani 1 1 d . . . . .
H15A H 1.128614 0.337392 0.239800 0.042 Uiso 1 1 calc R U . . .
C16 C 1.0276(7) 0.3871(6) 0.1804(4) 0.034(2) Uani 1 1 d . . . . .
C17 C 1.0139(7) 0.4864(6) 0.1775(4) 0.032(2) Uani 1 1 d . . . . .
C18 C 0.9446(6) 0.5354(6) 0.1379(4) 0.0273(18) Uani 1 1 d . . . . .
C19 C 0.9167(7) 0.4633(6) 0.1156(4) 0.031(2) Uani 1 1 d . . . . .
C20 C 0.8464(7) 0.4798(6) 0.0747(4) 0.0306(19) Uani 1 1 d . . . . .
C21 C 0.6623(7) 0.5173(6) -0.0101(4) 0.034(2) Uani 1 1 d . . . . .
H21A H 0.652523 0.574215 0.013082 0.041 Uiso 1 1 calc R U . . .
H21B H 0.592592 0.515682 -0.004929 0.041 Uiso 1 1 calc R U . . .
C22 C 0.7078(6) 0.5284(6) -0.0832(4) 0.034(2) Uani 1 1 d . . . . .
H22A H 0.659644 0.587078 -0.101429 0.051 Uiso 1 1 calc R U . . .
H22B H 0.717454 0.472473 -0.106521 0.051 Uiso 1 1 calc R U . . .
H22C H 0.775531 0.532885 -0.088583 0.051 Uiso 1 1 calc R U . . .
C23 C 0.6616(6) 0.3165(6) -0.0152(4) 0.033(2) Uani 1 1 d . . . . .
H23A H 0.705801 0.259384 -0.042666 0.040 Uiso 1 1 calc R U . . .
H23B H 0.630694 0.371057 -0.044966 0.040 Uiso 1 1 calc R U . . .
C24 C 0.5735(7) 0.2960(7) 0.0333(5) 0.043(2) Uani 1 1 d . . . . .
H24A H 0.526506 0.289870 0.008973 0.064 Uiso 1 1 calc R U . . .
H24B H 0.534036 0.349120 0.063971 0.064 Uiso 1 1 calc R U . . .
H24C H 0.603297 0.235923 0.058149 0.064 Uiso 1 1 calc R U . . .
C25 C 0.8723(7) -0.0435(7) 0.0503(5) 0.040(2) Uani 1 1 d . . . . .
H25A H 0.919357 -0.110976 0.038875 0.048 Uiso 1 1 calc R U . . .
H25B H 0.856637 -0.007266 0.008957 0.048 Uiso 1 1 calc R U . . .
C26 C 0.7722(9) -0.0418(9) 0.0955(5) 0.068(4) Uani 1 1 d . . . . .
H26A H 0.744539 -0.079103 0.076544 0.101 Uiso 1 1 calc R U . . .
H26B H 0.720841 0.024867 0.100881 0.101 Uiso 1 1 calc R U . . .
H26C H 0.785799 -0.070162 0.138678 0.101 Uiso 1 1 calc R U . . .
C27 C 1.0578(7) -0.1541(6) 0.1290(4) 0.035(2) Uani 1 1 d . . . . .
H27A H 1.133422 -0.172303 0.125591 0.042 Uiso 1 1 calc R U . . .
H27B H 1.050951 -0.190150 0.095466 0.042 Uiso 1 1 calc R U . . .
C28 C 1.0098(8) -0.1837(7) 0.1974(5) 0.047(3) Uani 1 1 d . . . . .
H28A H 1.048450 -0.252558 0.205550 0.070 Uiso 1 1 calc R U . . .
H28B H 0.936342 -0.171084 0.199890 0.070 Uiso 1 1 calc R U . . .
H28C H 1.013811 -0.146546 0.230782 0.070 Uiso 1 1 calc R U . . .
C29 C 1.2600(6) -0.0400(6) 0.2640(4) 0.033(2) Uani 1 1 d . . . . .
H29A H 1.318660 -0.037435 0.279284 0.040 Uiso 1 1 calc R U . . .
H29B H 1.290308 -0.084496 0.226705 0.040 Uiso 1 1 calc R U . . .
C30 C 1.1953(8) -0.0799(7) 0.3205(4) 0.044(2) Uani 1 1 d . . . . .
H30A H 1.240406 -0.144053 0.334312 0.066 Uiso 1 1 calc R U . . .
H30B H 1.138128 -0.084252 0.305345 0.066 Uiso 1 1 calc R U . . .
H30C H 1.166091 -0.036793 0.357934 0.066 Uiso 1 1 calc R U . . .
C31 C 1.2675(7) 0.1612(7) 0.2837(5) 0.043(2) Uani 1 1 d . . . . .
H31A H 1.292675 0.107259 0.315320 0.052 Uiso 1 1 calc R U . . .
H31B H 1.226995 0.220871 0.309091 0.052 Uiso 1 1 calc R U . . .
C32 C 1.3619(9) 0.1714(9) 0.2344(7) 0.081(4) Uani 1 1 d . . . . .
H32A H 1.408664 0.178413 0.258427 0.121 Uiso 1 1 calc R U . . .
H32B H 1.337409 0.228306 0.205635 0.121 Uiso 1 1 calc R U . . .
H32C H 1.399814 0.113854 0.207472 0.121 Uiso 1 1 calc R U . . .
C33 C 1.0595(7) 0.5289(6) 0.2164(4) 0.033(2) Uani 1 1 d . . . . .
H33A H 1.065485 0.587573 0.192852 0.039 Uiso 1 1 calc R U . . .
H33B H 1.130861 0.482065 0.219090 0.039 Uiso 1 1 calc R U . . .
C34 C 0.9943(7) 0.5542(7) 0.2850(4) 0.042(2) Uani 1 1 d . . . . .
H34A H 1.026449 0.582424 0.308069 0.063 Uiso 1 1 calc R U . . .
H34B H 0.990221 0.495892 0.309103 0.063 Uiso 1 1 calc R U . . .
H34C H 0.923573 0.600806 0.282638 0.063 Uiso 1 1 calc R U . . .
C35 C 0.9114(7) 0.6421(6) 0.1247(4) 0.034(2) Uani 1 1 d . . . . .
H35A H 0.908089 0.672834 0.164598 0.041 Uiso 1 1 calc R U . . .
H35B H 0.840221 0.669293 0.115666 0.041 Uiso 1 1 calc R U . . .
C36 C 0.9861(7) 0.6661(7) 0.0664(5) 0.042(2) Uani 1 1 d . . . . .
H36A H 0.961163 0.736069 0.059345 0.063 Uiso 1 1 calc R U . . .
H36B H 0.988965 0.636496 0.026610 0.063 Uiso 1 1 calc R U . . .
H36C H 1.056249 0.640956 0.075616 0.063 Uiso 1 1 calc R U . . .
C37 C 0.8110(6) 0.5771(5) 0.0386(4) 0.0268(18) Uani 1 1 d . . . . .
H37A H 0.868971 0.599393 0.029430 0.032 Uiso 1 1 calc R U . . .
H37B H 0.800875 0.567140 -0.004542 0.032 Uiso 1 1 calc R U . . .
C38 C 0.7142(6) 0.6563(6) 0.0715(4) 0.0289(19) Uani 1 1 d . . . . .
C39 C 0.6580(8) 0.7478(6) 0.0492(4) 0.045(2) Uani 1 1 d . . . . .
C40 C 0.5782(7) 0.7975(6) 0.1026(4) 0.038(2) Uani 1 1 d . . . . .
C41 C 0.5861(6) 0.7360(6) 0.1563(4) 0.0289(19) Uani 1 1 d . . . . .
C42 C 0.5218(6) 0.7500(6) 0.2256(4) 0.0300(19) Uani 1 1 d . . . . .
H42A H 0.450719 0.756065 0.225008 0.036 Uiso 1 1 calc R U . . .
H42B H 0.514852 0.811632 0.241030 0.036 Uiso 1 1 calc R U . . .
C43 C 0.6692(10) 0.7856(8) -0.0236(7) 0.079(4) Uani 1 1 d . . . . .
H43A H 0.677911 0.735725 -0.053136 0.095 Uiso 1 1 calc R U . . .
H43B H 0.606077 0.843626 -0.028692 0.095 Uiso 1 1 calc R U . . .
C44 C 0.7551(13) 0.8075(12) -0.0390(7) 0.107(5) Uani 1 1 d . . . . .
H44A H 0.768759 0.825598 -0.085936 0.161 Uiso 1 1 calc R U . . .
H44B H 0.815705 0.751230 -0.029584 0.161 Uiso 1 1 calc R U . . .
H44C H 0.742674 0.861339 -0.012435 0.161 Uiso 1 1 calc R U . . .
C45 C 0.4963(8) 0.8996(7) 0.1011(5) 0.051(3) Uani 1 1 d . . . . .
H45A H 0.474713 0.926216 0.145735 0.062 Uiso 1 1 calc R U . . .
H45B H 0.528446 0.939656 0.070494 0.062 Uiso 1 1 calc R U . . .
C46 C 0.4003(8) 0.9072(7) 0.0801(5) 0.064(3) Uani 1 1 d . . . . .
H46A H 0.347280 0.973164 0.085980 0.095 Uiso 1 1 calc R U . . .
H46B H 0.372070 0.862521 0.107161 0.095 Uiso 1 1 calc R U . . .
H46C H 0.418995 0.890779 0.033551 0.095 Uiso 1 1 calc R U . . .
C51 C 0.5266(6) 0.5965(6) 0.2849(4) 0.0297(19) Uani 1 1 d . . . . .
C52 C 0.4665(7) 0.5769(6) 0.2448(4) 0.035(2) Uani 1 1 d . . . . .
C53 C 0.4515(8) 0.4971(7) 0.2710(5) 0.047(3) Uani 1 1 d . . . . .
C54 C 0.4942(7) 0.4697(6) 0.3294(4) 0.038(2) Uani 1 1 d . . . . .
C55 C 0.4843(7) 0.3950(7) 0.3728(4) 0.040(2) Uani 1 1 d . . . . .
H55A H 0.444239 0.364012 0.363018 0.048 Uiso 1 1 calc R U . . .
C56 C 0.5265(8) 0.3597(6) 0.4293(4) 0.042(2) Uani 1 1 d . . . . .
C57 C 0.5141(7) 0.2802(6) 0.4716(4) 0.035(2) Uani 1 1 d . . . . .
C58 C 0.5695(7) 0.2684(6) 0.5186(4) 0.036(2) Uani 1 1 d . . . . .
C59 C 0.6140(7) 0.3397(7) 0.5047(4) 0.041(2) Uani 1 1 d . . . . .
C60 C 0.6750(8) 0.3537(7) 0.5406(5) 0.045(2) Uani 1 1 d . . . . .
H60A H 0.685561 0.314157 0.579246 0.053 Uiso 1 1 calc R U . . .
C61 C 0.7237(8) 0.4201(7) 0.5266(4) 0.042(2) Uani 1 1 d . . . . .
C62 C 0.7871(8) 0.4306(7) 0.5657(5) 0.047(3) Uani 1 1 d . . . . .
C63 C 0.8150(7) 0.5039(6) 0.5381(4) 0.036(2) Uani 1 1 d . . . . .
C64 C 0.7698(6) 0.5361(6) 0.4800(4) 0.0310(19) Uani 1 1 d . . . . .
C65 C 0.7753(6) 0.6121(6) 0.4382(4) 0.0306(19) Uani 1 1 d . . . . .
H65A H 0.817319 0.641715 0.446920 0.037 Uiso 1 1 calc R U . . .
C66 C 0.7275(6) 0.6520(6) 0.3846(4) 0.0302(19) Uani 1 1 d . . . . .
C67 C 0.7337(6) 0.7351(6) 0.3460(4) 0.0307(19) Uani 1 1 d . . . . .
C68 C 0.6764(6) 0.7536(6) 0.2999(4) 0.0302(19) Uani 1 1 d . . . . .
C69 C 0.6327(6) 0.6796(6) 0.3101(4) 0.0290(19) Uani 1 1 d . . . . .
C70 C 0.5642(6) 0.6708(6) 0.2756(4) 0.0284(19) Uani 1 1 d . . . . .
C71 C 0.4308(7) 0.6243(7) 0.1819(4) 0.040(2) Uani 1 1 d . . . . .
H71A H 0.440016 0.574341 0.152233 0.048 Uiso 1 1 calc R U . . .
H71B H 0.474130 0.660139 0.158639 0.048 Uiso 1 1 calc R U . . .
C72 C 0.3156(7) 0.6934(8) 0.1987(4) 0.049(3) Uani 1 1 d . . . . .
H72A H 0.294465 0.727103 0.158302 0.074 Uiso 1 1 calc R U . . .
H72B H 0.306112 0.740481 0.230088 0.074 Uiso 1 1 calc R U . . .
H72C H 0.272404 0.656934 0.218393 0.074 Uiso 1 1 calc R U . . .
C73 C 0.4060(9) 0.4392(9) 0.2428(5) 0.064(3) Uani 1 1 d . . . . .
H73A H 0.363972 0.480192 0.211118 0.076 Uiso 1 1 calc R U . . .
H73B H 0.359514 0.418257 0.278926 0.076 Uiso 1 1 calc R U . . .
C74 C 0.4974(13) 0.3487(9) 0.2069(6) 0.092(5) Uani 1 1 d . . . . .
H74A H 0.468138 0.313522 0.187302 0.138 Uiso 1 1 calc R U . . .
H74B H 0.536495 0.306494 0.238934 0.138 Uiso 1 1 calc R U . . .
H74C H 0.544567 0.369579 0.172119 0.138 Uiso 1 1 calc R U . . .
C75 C 0.4544(7) 0.2246(6) 0.4628(4) 0.039(2) Uani 1 1 d . . . . .
H75A H 0.385780 0.270978 0.454585 0.047 Uiso 1 1 calc R U . . .
H75B H 0.440406 0.189595 0.504842 0.047 Uiso 1 1 calc R U . . .
C76 C 0.5052(8) 0.1521(7) 0.4077(5) 0.048(2) Uani 1 1 d . . . . .
H76A H 0.464349 0.112876 0.411100 0.071 Uiso 1 1 calc R U . . .
H76B H 0.576728 0.110228 0.411664 0.071 Uiso 1 1 calc R U . . .
H76C H 0.507029 0.186439 0.364779 0.071 Uiso 1 1 calc R U . . .
C77 C 0.5830(7) 0.1938(6) 0.5737(4) 0.035(2) Uani 1 1 d . . . . .
H77A H 0.515700 0.186799 0.592124 0.042 Uiso 1 1 calc R U . . .
H77B H 0.601564 0.215886 0.609400 0.042 Uiso 1 1 calc R U . . .
C78 C 0.6687(8) 0.0950(7) 0.5506(5) 0.047(2) Uani 1 1 d . . . . .
H78A H 0.675639 0.048966 0.588105 0.071 Uiso 1 1 calc R U . . .
H78B H 0.735592 0.101469 0.532490 0.071 Uiso 1 1 calc R U . . .
H78C H 0.649421 0.071694 0.516380 0.071 Uiso 1 1 calc R U . . .
C79 C 0.8149(9) 0.3720(8) 0.6271(5) 0.060(3) Uani 1 1 d . . . . .
H79A H 0.828161 0.410574 0.655689 0.072 Uiso 1 1 calc R U . . .
H79B H 0.755141 0.356130 0.652028 0.072 Uiso 1 1 calc R U . . .
C80 C 0.9106(9) 0.2801(9) 0.6102(6) 0.073(4) Uani 1 1 d . . . . .
H80A H 0.926909 0.243929 0.650930 0.110 Uiso 1 1 calc R U . . .
H80B H 0.970075 0.295683 0.585942 0.110 Uiso 1 1 calc R U . . .
H80C H 0.897067 0.241110 0.582757 0.110 Uiso 1 1 calc R U . . .
C81 C 0.8807(7) 0.5459(7) 0.5595(4) 0.041(2) Uani 1 1 d . . . . .
H81A H 0.913500 0.575437 0.520411 0.049 Uiso 1 1 calc R U . . .
H81B H 0.937572 0.493159 0.576812 0.049 Uiso 1 1 calc R U . . .
C82 C 0.8190(8) 0.6208(9) 0.6116(6) 0.071(4) Uani 1 1 d . . . . .
H82A H 0.866256 0.643745 0.624238 0.107 Uiso 1 1 calc R U . . .
H82B H 0.785936 0.592293 0.650433 0.107 Uiso 1 1 calc R U . . .
H82C H 0.764889 0.675014 0.594029 0.107 Uiso 1 1 calc R U . . .
C83 C 0.7965(7) 0.7891(7) 0.3565(4) 0.041(2) Uani 1 1 d . . . . .
H83A H 0.811275 0.825636 0.315318 0.050 Uiso 1 1 calc R U . . .
H83B H 0.864511 0.741715 0.364879 0.050 Uiso 1 1 calc R U . . .
C84 C 0.7427(8) 0.8590(7) 0.4134(5) 0.052(3) Uani 1 1 d . . . . .
H84A H 0.783481 0.897184 0.413294 0.078 Uiso 1 1 calc R U . . .
H84B H 0.737960 0.822606 0.455400 0.078 Uiso 1 1 calc R U . . .
H84C H 0.672106 0.902047 0.408162 0.078 Uiso 1 1 calc R U . . .
C85 C 0.6686(7) 0.8348(6) 0.2492(4) 0.039(2) Uani 1 1 d . . . . .
H85A H 0.653783 0.818379 0.209650 0.046 Uiso 1 1 calc R U . . .
H85B H 0.737194 0.840382 0.235795 0.046 Uiso 1 1 calc R U . . .
C86 C 0.5843(8) 0.9325(7) 0.2731(5) 0.054(3) Uani 1 1 d . . . . .
H86A H 0.580907 0.980397 0.236817 0.081 Uiso 1 1 calc R U . . .
H86B H 0.601642 0.952459 0.309767 0.081 Uiso 1 1 calc R U . . .
H86C H 0.516303 0.927372 0.288139 0.081 Uiso 1 1 calc R U . . .
C87 C 0.813(2) 0.2421(11) 0.2940(6) 0.159(10) Uani 1 1 d . . . . .
H87A H 0.735354 0.263834 0.308206 0.191 Uiso 1 1 calc R U . . .
C88 C 0.8206(17) 0.2952(13) 0.3365(9) 0.146(7) Uani 1 1 d . U . . .
H88A H 0.895808 0.272935 0.336614 0.176 Uiso 1 1 calc R U . . .
H88B H 0.785384 0.280071 0.380960 0.176 Uiso 1 1 calc R U . . .
C89 C 0.8355(15) 0.1313(12) 0.2902(10) 0.164(11) Uani 1 1 d . . . . .
H89A H 0.908195 0.099260 0.263309 0.197 Uiso 1 1 calc R U . . .
C90 C 0.7657(18) 0.1094(16) 0.2608(10) 0.183(13) Uani 1 1 d . . . . .
H90A H 0.796794 0.040807 0.250743 0.275 Uiso 1 1 calc R U . . .
H90B H 0.755601 0.148055 0.220081 0.275 Uiso 1 1 calc R U . . .
H90C H 0.697926 0.124440 0.291988 0.275 Uiso 1 1 calc R U . . .
C91 C 0.837(2) 0.0938(18) 0.3659(12) 0.253(16) Uani 1 1 d . . . . .
H91A H 0.872638 0.023435 0.367387 0.380 Uiso 1 1 calc R U . . .
H91B H 0.765057 0.113103 0.391945 0.380 Uiso 1 1 calc R U . . .
H91C H 0.874562 0.122102 0.384267 0.380 Uiso 1 1 calc R U . . .

loop_
_atom_site_aniso_label
_atom_site_aniso_U_11
_atom_site_aniso_U_22
_atom_site_aniso_U_33
_atom_site_aniso_U_23
_atom_site_aniso_U_13
_atom_site_aniso_U_12
Zn1 0.0476(7) 0.0302(6) 0.0467(7) 0.0144(5) -0.0321(6) -0.0199(5)
Zn2 0.0441(7) 0.0335(6) 0.0300(6) 0.0089(4) -0.0187(5) -0.0160(5)
O1 0.075(6) 0.073(6) 0.117(8) -0.022(5) -0.057(6) 0.013(5)
N1 0.043(4) 0.023(4) 0.036(4) 0.009(3) -0.024(4) -0.012(3)
N2 0.039(4) 0.029(4) 0.042(4) 0.012(3) -0.022(4) -0.016(3)
N3 0.032(4) 0.022(4) 0.041(4) 0.002(3) -0.022(3) -0.009(3)
N4 0.037(4) 0.027(4) 0.035(4) 0.006(3) -0.017(3) -0.009(3)
N5 0.031(4) 0.032(4) 0.027(4) 0.006(3) -0.014(3) -0.012(3)
N6 0.059(5) 0.043(5) 0.040(4) 0.016(4) -0.029(4) -0.029(4)
N7 0.035(4) 0.038(4) 0.028(4) 0.009(3) -0.016(3) -0.013(4)
N8 0.030(4) 0.026(4) 0.026(4) 0.003(3) -0.013(3) -0.009(3)
N9 0.025(4) 0.029(4) 0.022(3) 0.008(3) -0.003(3) -0.008(3)
N10 0.117(9) 0.035(5) 0.034(5) -0.002(4) 0.006(5) -0.016(5)
C1 0.029(5) 0.031(5) 0.029(4) 0.003(4) -0.012(4) -0.009(4)
C2 0.025(4) 0.041(5) 0.024(4) 0.008(4) -0.008(3) -0.015(4)
C3 0.029(5) 0.041(5) 0.021(4) 0.008(4) -0.006(4) -0.014(4)
C4 0.042(5) 0.033(5) 0.027(4) 0.014(4) -0.020(4) -0.021(4)
C5 0.033(5) 0.026(5) 0.040(5) -0.005(4) -0.013(4) -0.012(4)
C6 0.044(5) 0.034(5) 0.027(4) 0.015(4) -0.020(4) -0.020(4)
C7 0.048(6) 0.030(5) 0.032(5) 0.007(4) -0.017(4) -0.024(4)
C8 0.033(5) 0.030(5) 0.033(5) 0.006(4) -0.009(4) -0.017(4)
C9 0.036(5) 0.026(5) 0.033(5) 0.001(4) -0.016(4) -0.016(4)
C10 0.027(5) 0.028(5) 0.035(5) 0.009(4) -0.013(4) -0.010(4)
C11 0.017(4) 0.029(5) 0.030(4) 0.006(4) -0.011(3) -0.008(4)
C12 0.030(5) 0.032(5) 0.030(5) 0.003(4) -0.011(4) -0.014(4)
C13 0.032(5) 0.029(5) 0.031(5) 0.006(4) -0.014(4) -0.011(4)
C14 0.047(6) 0.027(5) 0.039(5) 0.009(4) -0.022(4) -0.018(4)
C15 0.041(5) 0.038(5) 0.038(5) 0.008(4) -0.021(4) -0.024(4)
C16 0.035(5) 0.029(5) 0.037(5) 0.002(4) -0.015(4) -0.010(4)
C17 0.038(5) 0.029(5) 0.035(5) 0.001(4) -0.015(4) -0.015(4)
C18 0.024(4) 0.025(4) 0.031(4) 0.000(4) -0.009(4) -0.007(4)
C19 0.040(5) 0.027(5) 0.029(5) 0.010(4) -0.013(4) -0.016(4)
C20 0.042(5) 0.031(5) 0.022(4) 0.005(4) -0.007(4) -0.019(4)
C21 0.032(5) 0.035(5) 0.035(5) 0.006(4) -0.014(4) -0.011(4)
C22 0.025(5) 0.042(5) 0.032(5) 0.008(4) -0.012(4) -0.011(4)
C23 0.031(5) 0.040(5) 0.040(5) 0.014(4) -0.018(4) -0.022(4)
C24 0.030(5) 0.050(6) 0.050(6) 0.007(5) -0.014(4) -0.017(5)
C25 0.046(6) 0.036(5) 0.054(6) 0.014(4) -0.031(5) -0.026(5)
C26 0.077(8) 0.104(10) 0.063(7) 0.023(7) -0.036(7) -0.071(8)
C27 0.039(5) 0.027(5) 0.040(5) 0.001(4) -0.018(4) -0.010(4)
C28 0.057(7) 0.035(5) 0.054(6) 0.015(5) -0.025(5) -0.021(5)
C29 0.027(5) 0.033(5) 0.041(5) 0.003(4) -0.015(4) -0.011(4)
C30 0.053(6) 0.039(6) 0.041(5) 0.013(4) -0.019(5) -0.018(5)
C31 0.047(6) 0.038(5) 0.051(6) 0.000(5) -0.026(5) -0.015(5)
C32 0.055(8) 0.074(9) 0.131(12) 0.037(8) -0.047(8) -0.039(7)
C33 0.032(5) 0.031(5) 0.037(5) 0.001(4) -0.015(4) -0.012(4)
C34 0.038(5) 0.051(6) 0.030(5) -0.012(4) -0.009(4) -0.007(5)
C35 0.030(5) 0.032(5) 0.040(5) -0.006(4) -0.007(4) -0.011(4)
C36 0.026(5) 0.047(6) 0.050(6) 0.012(5) -0.006(4) -0.018(4)
C37 0.029(5) 0.029(5) 0.022(4) 0.002(3) -0.008(3) -0.010(4)
C38 0.031(5) 0.031(5) 0.019(4) -0.003(3) -0.003(3) -0.008(4)
C39 0.062(7) 0.027(5) 0.028(5) 0.012(4) -0.011(5) -0.004(5)
C40 0.046(6) 0.021(4) 0.034(5) 0.001(4) -0.008(4) -0.001(4)
C41 0.021(4) 0.034(5) 0.027(4) 0.010(4) -0.007(3) -0.008(4)
C42 0.032(5) 0.029(5) 0.029(4) 0.002(4) -0.008(4) -0.012(4)
C43 0.061(8) 0.036(6) 0.108(11) -0.010(7) 0.025(7) -0.010(6)
C44 0.118(14) 0.126(14) 0.078(10) 0.014(9) -0.057(10) -0.033(11)
C45 0.066(7) 0.035(6) 0.028(5) 0.010(4) -0.005(5) -0.002(5)
C46 0.059(7) 0.042(6) 0.051(7) 0.006(5) -0.005(6) 0.012(5)
C51 0.028(5) 0.031(5) 0.030(5) 0.007(4) -0.012(4) -0.011(4)
C52 0.040(5) 0.034(5) 0.038(5) 0.015(4) -0.026(4) -0.016(4)
C53 0.058(7) 0.052(6) 0.040(5) 0.012(5) -0.028(5) -0.026(5)
C54 0.038(5) 0.036(5) 0.044(5) 0.012(4) -0.026(4) -0.012(4)
C55 0.044(6) 0.046(6) 0.037(5) 0.016(4) -0.020(4) -0.022(5)
C56 0.060(6) 0.029(5) 0.039(5) 0.012(4) -0.026(5) -0.015(5)
C57 0.033(5) 0.032(5) 0.037(5) 0.009(4) -0.007(4) -0.014(4)
C58 0.045(6) 0.037(5) 0.028(5) 0.010(4) -0.011(4) -0.019(4)
C59 0.045(6) 0.042(6) 0.037(5) 0.013(4) -0.016(4) -0.020(5)
C60 0.060(7) 0.042(6) 0.039(5) 0.008(4) -0.026(5) -0.022(5)
C61 0.055(6) 0.046(6) 0.030(5) 0.010(4) -0.022(5) -0.023(5)
C62 0.067(7) 0.043(6) 0.040(6) 0.015(5) -0.032(5) -0.025(5)
C63 0.042(5) 0.043(5) 0.026(5) 0.000(4) -0.019(4) -0.013(4)
C64 0.028(5) 0.033(5) 0.032(5) 0.002(4) -0.014(4) -0.010(4)
C65 0.032(5) 0.034(5) 0.019(4) -0.007(4) 0.004(4) -0.010(4)
C66 0.026(4) 0.032(5) 0.031(5) 0.001(4) -0.007(4) -0.009(4)
C67 0.032(5) 0.043(5) 0.017(4) 0.002(4) 0.003(3) -0.020(4)
C68 0.020(4) 0.036(5) 0.029(4) 0.007(4) -0.003(4) -0.010(4)
C69 0.028(5) 0.031(5) 0.022(4) 0.006(4) -0.004(4) -0.008(4)
C70 0.024(4) 0.030(5) 0.024(4) -0.002(3) -0.002(3) -0.004(4)
C71 0.047(6) 0.040(5) 0.035(5) 0.009(4) -0.025(4) -0.013(5)
C72 0.039(6) 0.071(7) 0.030(5) 0.021(5) -0.013(4) -0.019(5)
C73 0.077(8) 0.085(9) 0.051(7) 0.026(6) -0.036(6) -0.049(7)
C74 0.168(16) 0.069(9) 0.067(9) 0.008(7) -0.049(10) -0.066(10)
C75 0.042(6) 0.043(6) 0.034(5) 0.012(4) -0.009(4) -0.020(5)
C76 0.054(6) 0.044(6) 0.048(6) -0.007(5) -0.007(5) -0.022(5)
C77 0.034(5) 0.039(5) 0.029(5) 0.007(4) -0.003(4) -0.016(4)
C78 0.048(6) 0.044(6) 0.041(6) 0.007(5) -0.006(5) -0.014(5)
C79 0.080(8) 0.068(8) 0.058(7) 0.024(6) -0.047(6) -0.044(7)
C80 0.074(9) 0.086(9) 0.085(9) 0.041(7) -0.053(7) -0.047(8)
C81 0.037(5) 0.053(6) 0.036(5) 0.001(4) -0.013(4) -0.020(5)
C82 0.047(7) 0.075(8) 0.095(9) -0.041(7) -0.022(6) -0.012(6)
C83 0.048(6) 0.043(6) 0.039(5) 0.014(4) -0.013(4) -0.025(5)
C84 0.051(6) 0.048(6) 0.064(7) -0.014(5) 0.001(5) -0.031(5)
C85 0.029(5) 0.049(6) 0.043(5) 0.015(4) -0.004(4) -0.027(5)
C86 0.062(7) 0.043(6) 0.070(7) 0.026(5) -0.037(6) -0.028(6)
C87 0.36(3) 0.087(12) 0.028(7) 0.011(7) -0.016(12) -0.101(16)
C88 0.196(15) 0.107(12) 0.114(12) 0.005(10) -0.105(12) 0.000(11)
C89 0.118(15) 0.085(12) 0.163(18) 0.077(12) 0.059(13) 0.011(11)
C90 0.22(3) 0.23(3) 0.17(2) -0.093(18) 0.060(18) -0.20(2)
C91 0.26(3) 0.21(3) 0.24(3) 0.18(2) -0.04(2) -0.11(2)

loop_
_atom_type_symbol
_atom_type_description
_atom_type_scat_dispersion_real
_atom_type_scat_dispersion_imag
_atom_type_scat_source
C C 0.0033 0.0016 'International Tables Vol C Tables 4.2.6.8 and 6.1.1.4'
H H 0.0000 0.0000 'International Tables Vol C Tables 4.2.6.8 and 6.1.1.4'
N N 0.0061 0.0033 'International Tables Vol C Tables 4.2.6.8 and 6.1.1.4'
O O 0.0106 0.0060 'International Tables Vol C Tables 4.2.6.8 and 6.1.1.4'
Zn Zn 0.2839 1.4301 'International Tables Vol C Tables 4.2.6.8 and 6.1.1.4'
Cl Cl 0.1484 0.1585 'International Tables Vol C Tables 4.2.6.8 and 6.1.1.4'

loop_
_geom_angle_atom_site_label_1
_geom_angle_atom_site_label_2
_geom_angle_atom_site_label_3
_geom_angle
_geom_angle_site_symmetry_1
_geom_angle_site_symmetry_3
_geom_angle_publ_flag
N2 Zn1 N4 161.9(3) . . ?
N2 Zn1 N3 87.5(3) . . ?
N4 Zn1 N3 90.8(3) . . ?
N2 Zn1 N1 90.9(3) . . ?
N4 Zn1 N1 86.3(3) . . ?
N3 Zn1 N1 165.7(3) . . ?
N2 Zn1 N10 102.7(3) . . ?
N4 Zn1 N10 95.3(3) . . ?
N3 Zn1 N10 102.8(3) . . ?
N1 Zn1 N10 91.4(3) . . ?
N6 Zn2 N7 88.5(3) . . ?
N6 Zn2 N5 91.5(3) . . ?
N7 Zn2 N5 171.9(3) . . ?
N6 Zn2 N8 171.4(3) . . ?
N7 Zn2 N8 91.3(3) . . ?
N5 Zn2 N8 87.5(3) . . ?
N6 Zn2 O1 96.1(4) . . ?
N7 Zn2 O1 96.6(3) . . ?
N5 Zn2 O1 91.4(3) . . ?
N8 Zn2 O1 92.5(3) . . ?
C88 O1 Zn2 122.7(11) . . ?
C4 N1 C1 107.1(6) . . ?
C4 N1 Zn1 122.7(5) . . ?
C1 N1 Zn1 129.9(5) . . ?
C9 N2 C6 106.1(7) . . ?
C9 N2 Zn1 128.6(5) . . ?
C6 N2 Zn1 125.0(5) . . ?
C14 N3 C11 105.6(6) . . ?
C14 N3 Zn1 126.4(5) . . ?
C11 N3 Zn1 127.6(5) . . ?
C19 N4 C16 106.9(7) . . ?
C19 N4 Zn1 130.2(6) . . ?
C16 N4 Zn1 122.5(5) . . ?
C54 N5 C51 106.8(6) . . ?
C54 N5 Zn2 123.0(5) . . ?
C51 N5 Zn2 129.6(5) . . ?
C56 N6 C59 104.0(7) . . ?
C56 N6 Zn2 127.0(6) . . ?
C59 N6 Zn2 128.8(6) . . ?
C61 N7 C64 105.7(7) . . ?
C61 N7 Zn2 127.9(6) . . ?
C64 N7 Zn2 126.2(5) . . ?
C66 N8 C69 107.3(7) . . ?
C66 N8 Zn2 123.6(5) . . ?
C69 N8 Zn2 129.1(5) . . ?
C41 N9 C38 110.0(6) . . ?
C87 N10 Zn1 126.0(12) . . ?
N1 C1 C20 122.7(7) . . ?
N1 C1 C2 108.5(7) . . ?
C20 C1 C2 128.7(7) . . ?
C3 C2 C1 106.3(7) . . ?
C3 C2 C21 122.7(7) . . ?
C1 C2 C21 131.0(8) . . ?
C2 C3 C4 107.8(7) . . ?
C2 C3 C23 127.5(7) . . ?
C4 C3 C23 124.7(8) . . ?
N1 C4 C5 126.4(7) . . ?
N1 C4 C3 110.2(7) . . ?
C5 C4 C3 123.4(7) . . ?
C6 C5 C4 127.9(8) . . ?
C5 C6 N2 125.1(8) . . ?
C5 C6 C7 124.1(7) . . ?
N2 C6 C7 110.8(7) . . ?
C8 C7 C6 105.7(7) . . ?
C8 C7 C25 128.2(8) . . ?
C6 C7 C25 126.1(7) . . ?
C7 C8 C9 106.0(7) . . ?
C7 C8 C27 127.9(8) . . ?
C9 C8 C27 125.9(7) . . ?
N2 C9 C10 124.6(7) . . ?
N2 C9 C8 111.4(7) . . ?
C10 C9 C8 124.0(7) . . ?
C11 C10 C9 126.1(7) . . ?
N3 C11 C10 124.5(7) . . ?
N3 C11 C12 110.8(7) . . ?
C10 C11 C12 124.5(7) . . ?
C13 C12 C11 106.2(7) . . ?
C13 C12 C29 128.9(7) . . ?
C11 C12 C29 124.9(7) . . ?
C12 C13 C14 106.7(7) . . ?
C12 C13 C31 128.0(8) . . ?
C14 C13 C31 125.3(8) . . ?
N3 C14 C15 122.8(7) . . ?
N3 C14 C13 110.6(7) . . ?
C15 C14 C13 126.5(8) . . ?
C16 C15 C14 128.1(8) . . ?
N4 C16 C15 127.0(8) . . ?
N4 C16 C17 110.1(7) . . ?
C15 C16 C17 122.9(8) . . ?
C18 C17 C16 107.3(7) . . ?
C18 C17 C33 126.9(7) . . ?
C16 C17 C33 125.5(7) . . ?
C17 C18 C19 106.2(7) . . ?
C17 C18 C35 121.5(7) . . ?
C19 C18 C35 132.4(7) . . ?
N4 C19 C20 123.4(7) . . ?
N4 C19 C18 109.5(7) . . ?
C20 C19 C18 127.0(7) . . ?
C19 C20 C1 126.3(7) . . ?
C19 C20 C37 117.2(7) . . ?
C1 C20 C37 116.4(7) . . ?
C2 C21 C22 113.0(7) . . ?
C3 C23 C24 113.4(7) . . ?
C7 C25 C26 112.3(8) . . ?
C8 C27 C28 113.1(7) . . ?
C12 C29 C30 112.9(7) . . ?
C13 C31 C32 111.5(8) . . ?
C17 C33 C34 112.5(7) . . ?
C18 C35 C36 112.3(7) . . ?
C38 C37 C20 118.1(7) . . ?
C39 C38 N9 106.1(7) . . ?
C39 C38 C37 131.4(8) . . ?
N9 C38 C37 122.3(7) . . ?
C38 C39 C40 108.3(7) . . ?
C38 C39 C43 126.3(9) . . ?
C40 C39 C43 124.9(8) . . ?
C41 C40 C39 107.5(7) . . ?
C41 C40 C45 125.6(8) . . ?
C39 C40 C45 127.0(8) . . ?
N9 C41 C40 108.1(7) . . ?
N9 C41 C42 121.3(7) . . ?
C40 C41 C42 130.6(8) . . ?
C41 C42 C70 115.9(7) . . ?
C44 C43 C39 107.1(13) . . ?
C46 C45 C40 114.0(9) . . ?
N5 C51 C70 123.3(7) . . ?
N5 C51 C52 108.5(7) . . ?
C70 C51 C52 128.3(7) . . ?
C53 C52 C51 107.0(7) . . ?
C53 C52 C71 120.6(8) . . ?
C51 C52 C71 132.2(8) . . ?
C52 C53 C54 107.3(8) . . ?
C52 C53 C73 127.8(8) . . ?
C54 C53 C73 124.8(8) . . ?
N5 C54 C55 126.4(8) . . ?
N5 C54 C53 110.2(8) . . ?
C55 C54 C53 123.3(8) . . ?
C54 C55 C56 128.0(9) . . ?
N6 C56 C55 122.8(8) . . ?
N6 C56 C57 112.5(7) . . ?
C55 C56 C57 124.7(9) . . ?
C58 C57 C56 105.3(8) . . ?
C58 C57 C75 129.0(8) . . ?
C56 C57 C75 125.7(8) . . ?
C57 C58 C59 107.1(7) . . ?
C57 C58 C77 126.4(8) . . ?
C59 C58 C77 126.5(8) . . ?
C60 C59 N6 122.7(8) . . ?
C60 C59 C58 126.2(8) . . ?
N6 C59 C58 111.0(8) . . ?
C59 C60 C61 127.6(8) . . ?
N7 C61 C60 124.1(8) . . ?
N7 C61 C62 110.9(8) . . ?
C60 C61 C62 124.9(8) . . ?
C63 C62 C61 107.1(8) . . ?
C63 C62 C79 126.8(9) . . ?
C61 C62 C79 126.0(9) . . ?
C62 C63 C64 105.8(8) . . ?
C62 C63 C81 129.5(8) . . ?
C64 C63 C81 124.8(8) . . ?
N7 C64 C65 123.6(7) . . ?
N7 C64 C63 110.4(7) . . ?
C65 C64 C63 125.8(8) . . ?
C64 C65 C66 129.2(8) . . ?
N8 C66 C65 125.5(7) . . ?
N8 C66 C67 109.6(7) . . ?
C65 C66 C67 124.9(8) . . ?
C68 C67 C66 108.2(7) . . ?
C68 C67 C83 127.7(8) . . ?
C66 C67 C83 124.0(7) . . ?
C67 C68 C69 106.2(7) . . ?
C67 C68 C85 122.3(8) . . ?
C69 C68 C85 131.5(7) . . ?
N8 C69 C70 123.8(7) . . ?
N8 C69 C68 108.7(7) . . ?
C70 C69 C68 127.5(7) . . ?
C69 C70 C51 126.2(7) . . ?
C69 C70 C42 118.1(7) . . ?
C51 C70 C42 115.6(7) . . ?
C52 C71 C72 109.9(7) . . ?
C53 C73 C74 109.8(9) . . ?
C57 C75 C76 116.9(8) . . ?
C58 C77 C78 112.2(7) . . ?
C80 C79 C62 111.4(10) . . ?
C63 C81 C82 113.4(8) . . ?
C67 C83 C84 114.4(8) . . ?
C68 C85 C86 114.3(7) . . ?
C88 C87 N10 114.3(14) . . ?
C88 C87 C89 135.2(17) . . ?
N10 C87 C89 108.0(12) . . ?
C87 C88 O1 119.9(13) . . ?
C90 C89 C87 116.9(18) . . ?
C90 C89 C91 115.0(17) . . ?
C87 C89 C91 102.3(19) . . ?

loop_
_geom_bond_atom_site_label_1
_geom_bond_atom_site_label_2
_geom_bond_distance
_geom_bond_site_symmetry_2
_geom_bond_publ_flag
Zn1 N2 2.060(7) . ?
Zn1 N4 2.063(7) . ?
Zn1 N3 2.072(6) . ?
Zn1 N1 2.080(6) . ?
Zn1 N10 2.208(9) . ?
Zn2 N6 2.039(7) . ?
Zn2 N7 2.051(6) . ?
Zn2 N5 2.052(6) . ?
Zn2 N8 2.070(6) . ?
Zn2 O1 2.321(9) . ?
O1 C88 1.430(18) . ?
N1 C4 1.363(10) . ?
N1 C1 1.365(10) . ?
N2 C9 1.360(10) . ?
N2 C6 1.374(10) . ?
N3 C14 1.364(10) . ?
N3 C11 1.367(10) . ?
N4 C19 1.369(10) . ?
N4 C16 1.383(10) . ?
N5 C54 1.369(11) . ?
N5 C51 1.381(10) . ?
N6 C56 1.362(11) . ?
N6 C59 1.394(10) . ?
N7 C61 1.361(10) . ?
N7 C64 1.364(10) . ?
N8 C66 1.367(10) . ?
N8 C69 1.379(9) . ?
N9 C41 1.364(10) . ?
N9 C38 1.388(9) . ?
N10 C87 1.415(14) . ?
C1 C20 1.424(11) . ?
C1 C2 1.479(10) . ?
C2 C3 1.343(11) . ?
C2 C21 1.515(11) . ?
C3 C4 1.427(11) . ?
C3 C23 1.509(11) . ?
C4 C5 1.410(11) . ?
C5 C6 1.362(11) . ?
C6 C7 1.455(11) . ?
C7 C8 1.393(11) . ?
C7 C25 1.485(11) . ?
C8 C9 1.449(11) . ?
C8 C27 1.499(11) . ?
C9 C10 1.402(10) . ?
C10 C11 1.396(11) . ?
C11 C12 1.452(10) . ?
C12 C13 1.352(11) . ?
C12 C29 1.483(11) . ?
C13 C14 1.451(11) . ?
C13 C31 1.479(11) . ?
C14 C15 1.407(11) . ?
C15 C16 1.388(11) . ?
C16 C17 1.440(11) . ?
C17 C18 1.371(11) . ?
C17 C33 1.503(11) . ?
C18 C19 1.475(11) . ?
C18 C35 1.504(11) . ?
C19 C20 1.411(11) . ?
C20 C37 1.521(10) . ?
C21 C22 1.522(11) . ?
C23 C24 1.525(11) . ?
C25 C26 1.501(13) . ?
C27 C28 1.525(12) . ?
C29 C30 1.536(12) . ?
C31 C32 1.535(15) . ?
C33 C34 1.503(11) . ?
C35 C36 1.525(11) . ?
C37 C38 1.487(11) . ?
C38 C39 1.383(11) . ?
C39 C40 1.412(12) . ?
C39 C43 1.552(15) . ?
C40 C41 1.365(11) . ?
C40 C45 1.519(12) . ?
C41 C42 1.498(11) . ?
C42 C70 1.522(10) . ?
C43 C44 1.357(17) . ?
C45 C46 1.507(14) . ?
C51 C70 1.417(11) . ?
C51 C52 1.475(11) . ?
C52 C53 1.346(12) . ?
C52 C71 1.520(11) . ?
C53 C54 1.443(11) . ?
C53 C73 1.535(14) . ?
C54 C55 1.395(12) . ?
C55 C56 1.410(11) . ?
C56 C57 1.452(11) . ?
C57 C58 1.366(12) . ?
C57 C75 1.485(12) . ?
C58 C59 1.438(12) . ?
C58 C77 1.503(11) . ?
C59 C60 1.381(12) . ?
C60 C61 1.414(13) . ?
C61 C62 1.434(12) . ?
C62 C63 1.352(12) . ?
C62 C79 1.510(12) . ?
C63 C64 1.458(11) . ?
C63 C81 1.509(12) . ?
C64 C65 1.375(11) . ?
C65 C66 1.405(11) . ?
C66 C67 1.435(11) . ?
C67 C68 1.352(11) . ?
C67 C83 1.515(12) . ?
C68 C69 1.471(11) . ?
C68 C85 1.510(11) . ?
C69 C70 1.412(11) . ?
C71 C72 1.529(12) . ?
C73 C74 1.571(17) . ?
C75 C76 1.524(12) . ?
C77 C78 1.543(12) . ?
C79 C80 1.507(16) . ?
C81 C82 1.510(13) . ?
C83 C84 1.529(13) . ?
C85 C86 1.528(13) . ?
C87 C88 1.33(2) . ?
C87 C89 1.59(2) . ?
C89 C90 1.46(3) . ?
C89 C91 1.62(3) . ?
